data_7211863
loop_
_publ_author_name
'Yang, Guo-Ping'
'Wang, Yao-Yu'
'Zhang, Wei-Hong'
'Fu, Ai-Yun'
'Liu, Rui-Ting'
'Lermontova, Elmira Kh.'
'Shi, Qi-Zhen'

_publ_section_title
;
 A series of Zn(ii) coordination complexes derived from isomeric
 phenylenediacetic acid and dipyridyl ligands: syntheses, crystal
 structures, and characterizations
;
_journal_issue 5
_journal_name_full CrystEngComm
_journal_page_first 1509
_journal_paper_doi 10.1039/b915889h
_journal_volume 12
_journal_year 2010
_chemical_formula_moiety 'C22 H24 N2 O7 Zn'
_chemical_formula_sum 'C22 H24 N2 O7 Zn'
_chemical_formula_weight 493.80
_chemical_name_systematic
;
?
;
_space_group_IT_number 14
_symmetry_cell_setting monoclinic
_symmetry_space_group_name_Hall '-P 2ybc'
_symmetry_space_group_name_H-M 'P 1 21/c 1'
_atom_sites_solution_hydrogens geom
_atom_sites_solution_primary direct
_atom_sites_solution_secondary difmap
_audit_creation_method SHELXL-97
_cell_angle_alpha 90.00
_cell_angle_beta 99.009(3)
_cell_angle_gamma 90.00
_cell_formula_units_Z 4
_cell_length_a 6.2047(7)
_cell_length_b 17.746(2)
_cell_length_c 20.4535(19)
_cell_measurement_reflns_used 771
_cell_measurement_temperature 273(2)
_cell_measurement_theta_max 16.576
_cell_measurement_theta_min 2.296
_cell_volume 2224.3(4)
_computing_structure_refinement 'SHELXL-97 (Sheldrick, 1997)'
_computing_structure_solution 'SHELXS-97 (Sheldrick, 1990)'
_diffrn_ambient_temperature 273(2)
_diffrn_measured_fraction_theta_full 0.998
_diffrn_measured_fraction_theta_max 0.998
_diffrn_radiation_monochromator graphite
_diffrn_radiation_source 'fine-focus sealed tube'
_diffrn_radiation_type MoK\a
_diffrn_radiation_wavelength 0.71073
_diffrn_reflns_av_R_equivalents 0.0667
_diffrn_reflns_av_sigmaI/netI 0.0989
_diffrn_reflns_limit_h_max 7
_diffrn_reflns_limit_h_min -7
_diffrn_reflns_limit_k_max 21
_diffrn_reflns_limit_k_min -19
_diffrn_reflns_limit_l_max 24
_diffrn_reflns_limit_l_min -21
_diffrn_reflns_number 11176
_diffrn_reflns_theta_full 25.09
_diffrn_reflns_theta_max 25.09
_diffrn_reflns_theta_min 1.53
_exptl_absorpt_coefficient_mu 1.150
_exptl_absorpt_correction_T_max 0.8649
_exptl_absorpt_correction_T_min 0.6756
_exptl_absorpt_correction_type multi-scan
_exptl_absorpt_process_details sadabs
_exptl_crystal_colour colorless
_exptl_crystal_density_diffrn 1.475
_exptl_crystal_density_method 'not measured'
_exptl_crystal_description block
_exptl_crystal_F_000 1024
_exptl_crystal_size_max 0.37
_exptl_crystal_size_mid 0.21
_exptl_crystal_size_min 0.13
_refine_diff_density_max 0.711
_refine_diff_density_min -0.509
_refine_diff_density_rms 0.073
_refine_ls_extinction_method none
_refine_ls_goodness_of_fit_ref 1.074
_refine_ls_hydrogen_treatment constr
_refine_ls_matrix_type full
_refine_ls_number_parameters 289
_refine_ls_number_reflns 3960
_refine_ls_number_restraints 6
_refine_ls_restrained_S_all 1.090
_refine_ls_R_factor_all 0.1048
_refine_ls_R_factor_gt 0.0460
_refine_ls_shift/su_max 0.000
_refine_ls_shift/su_mean 0.000
_refine_ls_structure_factor_coef Fsqd
_refine_ls_weighting_details 'calc w=1/[\s^2^(Fo^2^)+(0.0432P)^2^+0.0000P] where P=(Fo^2^+2Fc^2^)/3'
_refine_ls_weighting_scheme calc
_refine_ls_wR_factor_gt 0.0925
_refine_ls_wR_factor_ref 0.1225
_reflns_number_gt 1966
_reflns_number_total 3960
_reflns_threshold_expression >2sigma(I)
_cod_data_source_file b915889h.txt
_cod_data_source_block 4
_cod_original_sg_symbol_H-M P21/c
_cod_database_code 7211863

loop_
_symmetry_equiv_pos_as_xyz
'x, y, z'
'-x, y+1/2, -z+1/2'
'-x, -y, -z'
'x, -y-1/2, z-1/2'

loop_
_atom_site_label
_atom_site_type_symbol
_atom_site_fract_x
_atom_site_fract_y
_atom_site_fract_z
_atom_site_U_iso_or_equiv
_atom_site_adp_type
_atom_site_occupancy
_atom_site_symmetry_multiplicity
_atom_site_calc_flag
_atom_site_refinement_flags
Zn1 Zn 0.06871(9) 0.48620(3) 0.28062(3) 0.0437(2) Uani 1 1 d .
O1 O 0.0621(6) 0.3537(2) 0.3190(2) 0.0844(11) Uani 1 1 d U
O2 O -0.1838(6) 0.4155(2) 0.25716(18) 0.0622(11) Uani 1 1 d .
O3 O 0.1686(6) 0.1201(2) 0.30285(19) 0.0686(11) Uani 1 1 d .
O4 O 0.0485(6) 0.08406(19) 0.20091(18) 0.0583(10) Uani 1 1 d .
O5 O 0.9642(6) 0.1488(2) 0.4182(2) 0.0874(13) Uani 1 1 d .
H5C H 0.8376 0.1635 0.4099 0.105 Uiso 1 1 d R
H5D H 1.0226 0.1411 0.3856 0.105 Uiso 1 1 d R
O6 O 0.5227(7) 0.2011(2) 0.3873(2) 0.1062(16) Uani 1 1 d .
H6C H 0.4249 0.1783 0.3637 0.127 Uiso 1 1 d R
H6D H 0.4312 0.2255 0.4032 0.127 Uiso 1 1 d R
O7 O 0.2029(7) 0.2863(2) 0.4434(2) 0.0978(15) Uani 1 1 d .
H7C H 0.1358 0.2466 0.4359 0.117 Uiso 1 1 d R
H7D H 0.1618 0.3062 0.4074 0.117 Uiso 1 1 d R
N1 N 0.1918(6) 0.4767(2) 0.19400(19) 0.0411(10) Uani 1 1 d .
N2 N 0.3391(6) 0.4959(2) 0.35185(18) 0.0425(10) Uani 1 1 d .
C1 C -0.1109(10) 0.3547(4) 0.2805(3) 0.0721(13) Uani 1 1 d U
C2 C -0.2269(8) 0.2829(3) 0.2588(2) 0.0520(14) Uani 1 1 d .
H2A H -0.3779 0.2860 0.2655 0.062 Uiso 1 1 calc R
H2B H -0.1587 0.2412 0.2848 0.062 Uiso 1 1 calc R
C3 C -0.2160(8) 0.2700(3) 0.1857(3) 0.0439(13) Uani 1 1 d .
C4 C -0.3878(9) 0.2941(3) 0.1388(3) 0.0554(15) Uani 1 1 d .
H4 H -0.5085 0.3164 0.1526 0.067 Uiso 1 1 calc R
C5 C -0.3839(10) 0.2857(3) 0.0733(3) 0.0640(17) Uani 1 1 d .
H5 H -0.5029 0.3008 0.0426 0.077 Uiso 1 1 calc R
C6 C -0.2047(11) 0.2551(3) 0.0522(3) 0.0686(17) Uani 1 1 d .
H6 H -0.1994 0.2506 0.0072 0.082 Uiso 1 1 calc R
C7 C -0.0303(10) 0.2307(3) 0.0985(3) 0.0613(16) Uani 1 1 d .
H7 H 0.0900 0.2091 0.0838 0.074 Uiso 1 1 calc R
C8 C -0.0309(8) 0.2378(3) 0.1662(3) 0.0458(13) Uani 1 1 d .
C9 C 0.1619(8) 0.2099(3) 0.2151(3) 0.0518(14) Uani 1 1 d .
H9A H 0.2894 0.2073 0.1932 0.062 Uiso 1 1 calc R
H9B H 0.1924 0.2458 0.2511 0.062 Uiso 1 1 calc R
C10 C 0.1229(8) 0.1329(3) 0.2435(3) 0.0469(14) Uani 1 1 d .
C11 C 0.3860(8) 0.5063(3) 0.1867(2) 0.0460(13) Uani 1 1 d .
H11 H 0.4721 0.5268 0.2237 0.055 Uiso 1 1 calc R
C12 C 0.4636(8) 0.5078(3) 0.1280(2) 0.0465(13) Uani 1 1 d .
H12 H 0.5986 0.5297 0.1259 0.056 Uiso 1 1 calc R
C13 C 0.3454(8) 0.4776(3) 0.0720(2) 0.0420(12) Uani 1 1 d .
C14 C 0.1482(8) 0.4449(3) 0.0789(2) 0.0480(13) Uani 1 1 d .
H14 H 0.0636 0.4225 0.0426 0.058 Uiso 1 1 calc R
C15 C 0.0764(8) 0.4452(3) 0.1388(3) 0.0469(13) Uani 1 1 d .
H15 H -0.0573 0.4230 0.1418 0.056 Uiso 1 1 calc R
C16 C 0.4164(8) 0.4797(3) 0.0076(2) 0.0507(13) Uani 1 1 d .
H16 H 0.3393 0.4504 -0.0258 0.061 Uiso 1 1 calc R
C17 C 0.4814(8) 0.4393(3) 0.3659(3) 0.0554(15) Uani 1 1 d .
H17 H 0.4514 0.3936 0.3441 0.066 Uiso 1 1 calc R
C18 C 0.6689(8) 0.4454(3) 0.4108(3) 0.0560(15) Uani 1 1 d .
H18 H 0.7626 0.4044 0.4188 0.067 Uiso 1 1 calc R
C19 C 0.7201(8) 0.5130(3) 0.4446(2) 0.0477(13) Uani 1 1 d .
C20 C 0.5722(8) 0.5708(3) 0.4306(3) 0.0521(14) Uani 1 1 d .
H20 H 0.5973 0.6168 0.4523 0.062 Uiso 1 1 calc R
C21 C 0.3883(8) 0.5607(3) 0.3849(3) 0.0525(14) Uani 1 1 d .
H21 H 0.2920 0.6010 0.3762 0.063 Uiso 1 1 calc R
C22 C 0.9198(8) 0.5243(3) 0.4922(2) 0.0532(15) Uani 1 1 d .
H22 H 0.9349 0.5706 0.5137 0.064 Uiso 1 1 calc R

loop_
_atom_site_aniso_label
_atom_site_aniso_U_11
_atom_site_aniso_U_22
_atom_site_aniso_U_33
_atom_site_aniso_U_23
_atom_site_aniso_U_13
_atom_site_aniso_U_12
Zn1 0.0445(4) 0.0452(4) 0.0400(4) -0.0015(3) 0.0026(3) -0.0009(3)
O1 0.076(3) 0.082(2) 0.087(3) -0.015(2) -0.016(2) -0.014(2)
O2 0.068(3) 0.055(3) 0.068(3) -0.004(2) 0.022(2) -0.011(2)
O3 0.085(3) 0.064(3) 0.051(3) 0.005(2) -0.007(2) 0.009(2)
O4 0.071(3) 0.048(2) 0.052(2) 0.0057(19) -0.004(2) -0.013(2)
O5 0.082(3) 0.097(3) 0.083(3) -0.007(2) 0.010(2) 0.000(3)
O6 0.081(3) 0.127(4) 0.106(4) -0.037(3) -0.001(3) 0.005(3)
O7 0.112(4) 0.092(3) 0.085(4) -0.008(2) 0.002(3) -0.013(3)
N1 0.036(2) 0.043(3) 0.043(3) 0.000(2) 0.004(2) 0.000(2)
N2 0.041(2) 0.048(3) 0.038(2) -0.005(2) 0.0031(19) 0.000(2)
C1 0.060(3) 0.075(3) 0.076(3) -0.014(3) -0.007(2) -0.013(3)
C2 0.050(3) 0.055(4) 0.049(4) 0.002(3) 0.004(3) -0.009(3)
C3 0.042(3) 0.038(3) 0.051(4) 0.000(3) 0.006(3) -0.014(3)
C4 0.055(4) 0.052(4) 0.055(4) 0.005(3) -0.005(3) -0.007(3)
C5 0.063(4) 0.061(4) 0.061(5) 0.011(3) -0.013(3) -0.003(3)
C6 0.093(5) 0.070(4) 0.039(4) 0.006(3) -0.001(4) -0.013(4)
C7 0.074(4) 0.049(4) 0.064(4) -0.002(3) 0.024(4) -0.003(3)
C8 0.053(4) 0.036(3) 0.046(4) 0.004(3) 0.002(3) -0.012(3)
C9 0.042(3) 0.051(4) 0.059(4) -0.001(3) -0.003(3) -0.007(3)
C10 0.031(3) 0.047(4) 0.059(4) -0.003(3) -0.004(3) 0.004(3)
C11 0.044(3) 0.052(3) 0.040(3) -0.007(3) 0.002(2) -0.007(3)
C12 0.040(3) 0.058(4) 0.042(3) -0.003(3) 0.011(3) -0.011(3)
C13 0.042(3) 0.046(3) 0.037(3) 0.000(2) 0.002(3) 0.004(3)
C14 0.057(4) 0.053(3) 0.034(3) -0.004(3) 0.005(3) -0.012(3)
C15 0.045(3) 0.051(3) 0.044(4) -0.001(3) 0.003(3) -0.011(3)
C16 0.055(4) 0.055(4) 0.042(3) -0.001(3) 0.008(3) 0.001(3)
C17 0.049(3) 0.062(4) 0.052(4) -0.016(3) -0.003(3) 0.006(3)
C18 0.049(4) 0.057(4) 0.060(4) -0.010(3) 0.003(3) 0.013(3)
C19 0.037(3) 0.065(4) 0.041(3) 0.000(3) 0.003(2) -0.003(3)
C20 0.049(3) 0.052(4) 0.051(4) -0.006(3) -0.005(3) -0.007(3)
C21 0.045(3) 0.052(4) 0.058(4) 0.001(3) 0.001(3) 0.003(3)
C22 0.045(3) 0.063(4) 0.048(3) -0.001(3) -0.006(3) -0.001(3)

loop_
_atom_type_symbol
_atom_type_description
_atom_type_scat_dispersion_real
_atom_type_scat_dispersion_imag
_atom_type_scat_source
C C 0.0033 0.0016 'International Tables Vol C Tables 4.2.6.8 and 6.1.1.4'
N N 0.0061 0.0033 'International Tables Vol C Tables 4.2.6.8 and 6.1.1.4'
O O 0.0106 0.0060 'International Tables Vol C Tables 4.2.6.8 and 6.1.1.4'
Zn Zn 0.2839 1.4301 'International Tables Vol C Tables 4.2.6.8 and 6.1.1.4'
H H 0.0000 0.0000 'International Tables Vol C Tables 4.2.6.8 and 6.1.1.4'

loop_
_geom_angle_atom_site_label_1
_geom_angle_atom_site_label_2
_geom_angle_atom_site_label_3
_geom_angle
_geom_angle_site_symmetry_1
_geom_angle_site_symmetry_3
O4 Zn1 O2 107.69(15) 2 .
O4 Zn1 N1 116.40(15) 2 .
O2 Zn1 N1 97.17(15) . .
O4 Zn1 N2 94.37(16) 2 .
O2 Zn1 N2 138.10(16) . .
N1 Zn1 N2 104.35(15) . .
O4 Zn1 O1 139.52(15) 2 .
O2 Zn1 O1 55.38(14) . .
N1 Zn1 O1 102.87(14) . .
N2 Zn1 O1 84.67(14) . .
C1 O1 Zn1 80.7(4) . .
C1 O2 Zn1 103.2(4) . .
C10 O4 Zn1 125.9(4) . 2_545
H5C O5 H5D 114.5 . .
H6C O6 H6D 89.9 . .
H7C O7 H7D 97.2 . .
C11 N1 C15 115.6(4) . .
C11 N1 Zn1 121.9(3) . .
C15 N1 Zn1 122.4(3) . .
C17 N2 C21 116.4(4) . .
C17 N2 Zn1 121.9(3) . .
C21 N2 Zn1 121.7(3) . .
O1 C1 O2 119.5(6) . .
O1 C1 C2 120.6(6) . .
O2 C1 C2 119.8(6) . .
C1 C2 C3 109.1(4) . .
C1 C2 H2A 109.9 . .
C3 C2 H2A 109.9 . .
C1 C2 H2B 109.9 . .
C3 C2 H2B 109.9 . .
H2A C2 H2B 108.3 . .
C4 C3 C8 120.4(5) . .
C4 C3 C2 119.0(5) . .
C8 C3 C2 120.5(5) . .
C5 C4 C3 121.5(6) . .
C5 C4 H4 119.3 . .
C3 C4 H4 119.3 . .
C4 C5 C6 119.8(6) . .
C4 C5 H5 120.1 . .
C6 C5 H5 120.1 . .
C5 C6 C7 119.6(6) . .
C5 C6 H6 120.2 . .
C7 C6 H6 120.2 . .
C6 C7 C8 121.8(5) . .
C6 C7 H7 119.1 . .
C8 C7 H7 119.1 . .
C7 C8 C3 116.9(5) . .
C7 C8 C9 120.1(5) . .
C3 C8 C9 122.9(5) . .
C10 C9 C8 112.9(4) . .
C10 C9 H9A 109.0 . .
C8 C9 H9A 109.0 . .
C10 C9 H9B 109.0 . .
C8 C9 H9B 109.0 . .
H9A C9 H9B 107.8 . .
O3 C10 O4 124.0(5) . .
O3 C10 C9 121.3(5) . .
O4 C10 C9 114.7(5) . .
N1 C11 C12 123.6(5) . .
N1 C11 H11 118.2 . .
C12 C11 H11 118.2 . .
C11 C12 C13 120.8(4) . .
C11 C12 H12 119.6 . .
C13 C12 H12 119.6 . .
C12 C13 C14 116.5(5) . .
C12 C13 C16 123.3(5) . .
C14 C13 C16 120.2(5) . .
C15 C14 C13 120.6(5) . .
C15 C14 H14 119.7 . .
C13 C14 H14 119.7 . .
N1 C15 C14 122.9(4) . .
N1 C15 H15 118.5 . .
C14 C15 H15 118.5 . .
C16 C16 C13 125.5(6) 3_665 .
C16 C16 H16 117.2 3_665 .
C13 C16 H16 117.2 . .
N2 C17 C18 123.1(5) . .
N2 C17 H17 118.4 . .
C18 C17 H17 118.4 . .
C17 C18 C19 120.3(5) . .
C17 C18 H18 119.8 . .
C19 C18 H18 119.8 . .
C20 C19 C18 116.4(5) . .
C20 C19 C22 120.2(5) . .
C18 C19 C22 123.4(5) . .
C21 C20 C19 120.1(5) . .
C21 C20 H20 120.0 . .
C19 C20 H20 120.0 . .
N2 C21 C20 123.7(5) . .
N2 C21 H21 118.2 . .
C20 C21 H21 118.2 . .
C22 C22 C19 126.9(7) 3_766 .
C22 C22 H22 116.6 3_766 .
C19 C22 H22 116.6 . .

loop_
_geom_bond_atom_site_label_1
_geom_bond_atom_site_label_2
_geom_bond_distance
_geom_bond_site_symmetry_2
Zn1 O4 1.943(3) 2
Zn1 O2 2.006(4) .
Zn1 N1 2.043(4) .
Zn1 N2 2.050(4) .
Zn1 O1 2.482(4) .
O1 C1 1.228(6) .
O2 C1 1.236(7) .
O3 C10 1.224(6) .
O4 C10 1.263(6) .
O4 Zn1 1.943(3) 2_545
O5 H5C 0.8200 .
O5 H5D 0.8201 .
O6 H6C 0.8200 .
O6 H6D 0.8201 .
O7 H7C 0.8200 .
O7 H7D 0.8201 .
N1 C11 1.345(6) .
N1 C15 1.359(6) .
N2 C17 1.339(6) .
N2 C21 1.345(6) .
C1 C2 1.496(8) .
C2 C3 1.523(6) .
C2 H2A 0.9700 .
C2 H2B 0.9700 .
C3 C4 1.386(7) .
C3 C8 1.396(6) .
C4 C5 1.352(7) .
C4 H4 0.9300 .
C5 C6 1.367(7) .
C5 H5 0.9300 .
C6 C7 1.391(7) .
C6 H6 0.9300 .
C7 C8 1.391(7) .
C7 H7 0.9300 .
C8 C9 1.518(6) .
C9 C10 1.518(7) .
C9 H9A 0.9700 .
C9 H9B 0.9700 .
C11 C12 1.362(6) .
C11 H11 0.9300 .
C12 C13 1.369(6) .
C12 H12 0.9300 .
C13 C14 1.381(6) .
C13 C16 1.453(6) .
C14 C15 1.366(6) .
C14 H14 0.9300 .
C15 H15 0.9300 .
C16 C16 1.338(9) 3_665
C16 H16 0.9300 .
C17 C18 1.369(6) .
C17 H17 0.9300 .
C18 C19 1.396(7) .
C18 H18 0.9300 .
C19 C20 1.377(6) .
C19 C22 1.464(7) .
C20 C21 1.369(6) .
C20 H20 0.9300 .
C21 H21 0.9300 .
C22 C22 1.317(9) 3_766
C22 H22 0.9300 .

loop_
_geom_hbond_atom_site_label_D
_geom_hbond_atom_site_label_H
_geom_hbond_atom_site_label_A
_geom_hbond_distance_DH
_geom_hbond_distance_HA
_geom_hbond_distance_DA
_geom_hbond_angle_DHA
_geom_hbond_site_symmetry_A
O7 H7D O1 0.82 2.00 2.823(6) 179.4 .
O7 H7C O5 0.82 2.04 2.859(5) 178.9 1_455
O6 H6D O7 0.82 2.05 2.872(6) 179.6 .
O6 H6C O3 0.82 2.13 2.948(6) 179.4 .
O5 H5D O3 0.82 2.07 2.894(5) 179.3 1_655
O5 H5C O6 0.82 2.05 2.867(6) 178.9 .

loop_
_geom_torsion_atom_site_label_1
_geom_torsion_atom_site_label_2
_geom_torsion_atom_site_label_3
_geom_torsion_atom_site_label_4
_geom_torsion
_geom_torsion_site_symmetry_1
_geom_torsion_site_symmetry_4
O4 Zn1 O1 C1 82.5(4) 2 .
O2 Zn1 O1 C1 6.4(4) . .
N1 Zn1 O1 C1 -83.4(4) . .
N2 Zn1 O1 C1 173.0(4) . .
O4 Zn1 O2 C1 -145.1(4) 2 .
N1 Zn1 O2 C1 94.2(4) . .
N2 Zn1 O2 C1 -26.7(5) . .
O1 Zn1 O2 C1 -6.5(4) . .
O4 Zn1 N1 C11 75.3(4) 2 .
O2 Zn1 N1 C11 -170.8(4) . .
N2 Zn1 N1 C11 -27.1(4) . .
O1 Zn1 N1 C11 -114.8(3) . .
O4 Zn1 N1 C15 -99.6(4) 2 .
O2 Zn1 N1 C15 14.2(4) . .
N2 Zn1 N1 C15 158.0(3) . .
O1 Zn1 N1 C15 70.3(4) . .
O4 Zn1 N2 C17 175.0(4) 2 .
O2 Zn1 N2 C17 52.2(4) . .
N1 Zn1 N2 C17 -66.3(4) . .
O1 Zn1 N2 C17 35.6(4) . .
O4 Zn1 N2 C21 -8.0(4) 2 .
O2 Zn1 N2 C21 -130.8(4) . .
N1 Zn1 N2 C21 110.6(4) . .
O1 Zn1 N2 C21 -147.4(4) . .
Zn1 O1 C1 O2 -9.9(6) . .
Zn1 O1 C1 C2 166.4(6) . .
Zn1 O2 C1 O1 12.5(7) . .
Zn1 O2 C1 C2 -163.9(4) . .
O1 C1 C2 C3 -110.9(6) . .
O2 C1 C2 C3 65.4(7) . .
C1 C2 C3 C4 -94.6(6) . .
C1 C2 C3 C8 82.1(6) . .
C8 C3 C4 C5 1.5(7) . .
C2 C3 C4 C5 178.2(5) . .
C3 C4 C5 C6 -2.0(8) . .
C4 C5 C6 C7 1.9(8) . .
C5 C6 C7 C8 -1.2(8) . .
C6 C7 C8 C3 0.6(7) . .
C6 C7 C8 C9 179.5(5) . .
C4 C3 C8 C7 -0.8(7) . .
C2 C3 C8 C7 -177.4(4) . .
C4 C3 C8 C9 -179.5(4) . .
C2 C3 C8 C9 3.8(7) . .
C7 C8 C9 C10 -99.3(6) . .
C3 C8 C9 C10 79.5(6) . .
Zn1 O4 C10 O3 14.0(7) 2_545 .
Zn1 O4 C10 C9 -168.4(3) 2_545 .
C8 C9 C10 O3 -134.2(5) . .
C8 C9 C10 O4 48.2(6) . .
C15 N1 C11 C12 2.1(7) . .
Zn1 N1 C11 C12 -173.1(4) . .
N1 C11 C12 C13 -0.9(8) . .
C11 C12 C13 C14 -1.1(7) . .
C11 C12 C13 C16 177.9(5) . .
C12 C13 C14 C15 1.6(7) . .
C16 C13 C14 C15 -177.5(5) . .
C11 N1 C15 C14 -1.6(7) . .
Zn1 N1 C15 C14 173.7(4) . .
C13 C14 C15 N1 -0.3(8) . .
C12 C13 C16 C16 -10.8(10) . 3_665
C14 C13 C16 C16 168.1(6) . 3_665
C21 N2 C17 C18 -0.5(7) . .
Zn1 N2 C17 C18 176.6(4) . .
N2 C17 C18 C19 0.0(8) . .
C17 C18 C19 C20 0.7(7) . .
C17 C18 C19 C22 -178.6(5) . .
C18 C19 C20 C21 -1.0(7) . .
C22 C19 C20 C21 178.4(5) . .
C17 N2 C21 C20 0.2(7) . .
Zn1 N2 C21 C20 -176.9(4) . .
C19 C20 C21 N2 0.5(8) . .
C20 C19 C22 C22 -176.2(6) . 3_766
C18 C19 C22 C22 3.1(10) . 3_766
